data_2101040
loop_
_publ_author_name
'Kumar, V. A.'
'Venkatesan, K.'

_publ_section_title
;
 Studies on photochromism of a thermally stable fulgide in the
 crystalline state: X-ray crystallographic investigation of
 (<i>E</i>)-2-isopropylidene-3-(1-naphthylmethylene)succinic anhydride
;
_journal_issue 5
_journal_name_full 'Acta Crystallographica Section B'
_journal_page_first 896
_journal_page_last 900
_journal_paper_doi 10.1107/S0108768193002253
_journal_volume 49
_journal_year 1993
_chemical_formula_sum 'C18 H14 O3'
_chemical_formula_weight 278.31
_symmetry_cell_setting monoclinic
_symmetry_space_group_name_Hall '-P 2ybc'
_symmetry_space_group_name_H-M 'P 1 21/c 1'
_cell_angle_alpha 90.0
_cell_angle_beta 117.500(10)
_cell_angle_gamma 90.0
_cell_formula_units_Z 4
_cell_length_a 13.4080(10)
_cell_length_b 8.7620(10)
_cell_length_c 13.4310(10)
_cell_volume 1399.6(3)
_diffrn_radiation_type CuK\a
_diffrn_radiation_wavelength 1.5418
_exptl_absorpt_coefficient_mu 0.69
_exptl_crystal_density_diffrn 1.321
_exptl_crystal_density_meas 1.32
_exptl_crystal_F_000 584
_cod_data_source_file li0143.cif
_cod_data_source_block li0143a
_cod_original_cell_volume 1399.5(3)
_cod_database_code 2101040

loop_
_atom_site_label
_atom_site_fract_x
_atom_site_fract_y
_atom_site_fract_z
_atom_site_U_iso_or_equiv
O(1) 1.1229(2) .3095(3) .6931(2) .0884(14)
O(2) .9727(2) .1563(3) .6249(2) .0740(12)
O(3) .8555(2) -.0422(3) .5694(3) .1054(15)
C(1) 1.0874(3) .1829(4) .6776(3) .0649(15)
C(2) 1.1465(3) .0345(4) .7133(3) .0561(15)
C(3) 1.0593(2) -.0833(4) .6630(2) .0544(13)
C(4) .9505(3) -.0015(5) .6151(3) .0699(17)
C(5) 1.2563(3) .0372(4) .7857(3) .0621(16)
C(6) 1.3309(3) -.0849(4) .8546(3) .0592(16)
C(7) 1.2980(3) -.1745(4) .9186(3) .073(2)
C(8) 1.3735(4) -.2830(5) .9944(3) .088(2)
C(9) 1.4772(4) -.2997(5) 1.0037(4) .087(2)
C(10) 1.5142(3) -.2134(4) .9379(3) .0751(17)
C(11) 1.6214(4) -.2317(6) .9435(4) .096(2)
C(12) 1.6534(4) -.1493(7) .8782(5) .107(3)
C(13) 1.5800(3) -.0397(6) .8036(4) .093(2)
C(14) 1.4759(3) -.0184(5) .7962(3) .0750(19)
C(15) 1.4390(3) -.1028(4) .8628(3) .0603(13)
C(16) 1.0667(3) -.2333(4) .6416(3) .0580(14)
C(17) .9670(4) -.3379(5) .5931(4) .074(2)
C(18) 1.1740(3) -.3054(5) .6613(4) .0733(18)
H(5) 1.293(2) .149(4) .799(2) ?
H(7) 1.221(3) -.168(3) .913(2) ?
H(8) 1.337(3) -.349(5) 1.032(3) ?
H(9) 1.531(3) -.380(5) 1.061(3) ?
H(11) 1.669(4) -.315(5) 1.002(4) ?
H(12) 1.732(4) -.160(5) .878(3) ?
H(13) 1.608(4) .028(5) .754(4) ?
H(14) 1.425(3) .055(4) .744(3) ?
H(171) .946(3) -.364(4) .514(3) ?
H(172) .987(3) -.431(4) .629(3) ?
H(173) .897(4) -.298(5) .593(3) ?
H(181) 1.232(3) -.237(4) .666(3) ?
H(182) 1.165(3) -.384(5) .599(3) ?
H(183) 1.206(3) -.364(4) .730(3) ?

loop_
_geom_angle_atom_site_label_1
_geom_angle_atom_site_label_2
_geom_angle_atom_site_label_3
_geom_angle
C(1) O(2) C(4) 110.5(3)
O(1) C(1) O(2) 120.5(3)
O(2) C(1) C(2) 108.6(3)
O(1) C(1) C(2) 130.7(4)
C(1) C(2) C(5) 117.6(3)
C(1) C(2) C(3) 105.9(3)
C(3) C(2) C(5) 136.1(3)
C(2) C(3) C(16) 131.0(3)
C(2) C(3) C(4) 106.0(3)
C(4) C(3) C(16) 122.0(3)
O(3) C(4) C(3) 133.4(4)
O(2) C(4) C(3) 108.2(3)
O(2) C(4) O(3) 118.3(4)
C(2) C(5) C(6) 130.3(3)
C(5) C(6) C(15) 120.5(3)
C(5) C(6) C(7) 119.2(4)
C(7) C(6) C(15) 120.1(3)
C(6) C(7) C(8) 120.1(4)
C(7) C(8) C(9) 120.3(4)
C(8) C(9) C(10) 121.9(4)
C(9) C(10) C(15) 117.9(4)
C(9) C(10) C(11) 123.2(4)
C(11) C(10) C(15) 119.0(4)
C(10) C(11) C(12) 121.7(5)
C(11) C(12) C(13) 120.0(5)
C(12) C(13) C(14) 120.0(5)
C(13) C(14) C(15) 121.8(4)
C(10) C(15) C(14) 117.6(4)
C(6) C(15) C(14) 122.6(4)
C(6) C(15) C(10) 119.7(4)
C(3) C(16) C(18) 122.4(3)
C(3) C(16) C(17) 123.1(4)
C(17) C(16) C(18) 114.5(3)

loop_
_geom_bond_atom_site_label_1
_geom_bond_atom_site_label_2
_geom_bond_distance
O(1) C(1) 1.187(4)
O(2) C(1) 1.384(4)
O(2) C(4) 1.408(5)
O(3) C(4) 1.185(4)
C(1) C(2) 1.482(5)
C(2) C(3) 1.469(4)
C(2) C(5) 1.338(4)
C(3) C(4) 1.479(5)
C(3) C(16) 1.359(5)
C(5) C(6) 1.465(5)
C(6) C(7) 1.378(6)
C(6) C(15) 1.411(6)
C(7) C(8) 1.419(5)
C(8) C(9) 1.345(8)
C(9) C(10) 1.415(7)
C(10) C(11) 1.413(7)
C(10) C(15) 1.426(5)
C(11) C(12) 1.350(9)
C(12) C(13) 1.408(7)
C(13) C(14) 1.365(6)
C(14) C(15) 1.414(6)
C(16) C(17) 1.499(6)
C(16) C(18) 1.479(6)
C(5) H(5) 1.07(3)
C(7) H(7) 1.01(4)
C(8) H(8) 1.03(5)
C(9) H(9) 1.04(4)
C(11) H(11) 1.05(4)
C(12) H(12) 1.05(5)
C(13) H(13) 1.07(5)
C(14) H(14) .96(3)
C(17) H(171) 1.00(4)
C(17) H(172) .92(4)
C(17) H(173) 1.00(5)
C(18) H(181) .96(4)
C(18) H(182) 1.04(4)
C(18) H(183) .96(4)
